data_2220678
loop_
_publ_author_name
'Wang, Yun-Yun'
'Hu, Rui-Ding'
'Wang, Yan-Jun'

_publ_section_title <i>catena</i>-Poly[[diaquacopper(II)]-\m-7-oxabicyclo[2.2.1]heptane-2,3-dicarboxylato]
_journal_coeditor_code AT2697
_journal_issue 2
_journal_name_full 'Acta Crystallographica Section E'
_journal_page_first m169
_journal_paper_doi 10.1107/S1600536809000270
_journal_volume 65
_journal_year 2009
_chemical_formula_iupac '[Cu (C8 H8 O5) (H2 O)2]'
_chemical_formula_moiety 'C8 H12 Cu O7'
_chemical_formula_sum 'C8 H12 Cu O7'
_chemical_formula_weight 283.72
_chemical_name_systematic
;
<i>catena</i>-Poly[[diaquacopper(II)]-\m-7-oxabicyclo[2.2.1]heptane-2,3-
dicarboxylato]
;
_space_group_IT_number 45
_symmetry_cell_setting orthorhombic
_symmetry_space_group_name_Hall 'I 2 -2c'
_symmetry_space_group_name_H-M 'I b a 2'
_atom_sites_solution_hydrogens geom
_atom_sites_solution_primary direct
_atom_sites_solution_secondary difmap
_audit_creation_method SHELXL-97
_cell_angle_alpha 90.00
_cell_angle_beta 90.00
_cell_angle_gamma 90.00
_cell_formula_units_Z 8
_cell_length_a 10.5512(4)
_cell_length_b 19.3389(9)
_cell_length_c 9.7435(4)
_cell_measurement_reflns_used 4186
_cell_measurement_temperature 296(2)
_cell_measurement_theta_max 27.50
_cell_measurement_theta_min 2.11
_cell_volume 1988.15(14)
_computing_cell_refinement 'SAINT (Bruker, 2004)'
_computing_data_collection 'SMART (Bruker, 2004)'
_computing_data_reduction 'SAINT (Bruker, 2004)'
_computing_molecular_graphics 'SHELXTL (Sheldrick, 2008)'
_computing_publication_material 'SHELXL97 (Sheldrick, 2008)'
_computing_structure_refinement 'SHELXL97 (Sheldrick, 2008)'
_computing_structure_solution 'SHELXS97 (Sheldrick, 2008)'
_diffrn_ambient_temperature 296(2)
_diffrn_measured_fraction_theta_full 0.999
_diffrn_measured_fraction_theta_max 0.999
_diffrn_measurement_device_type 'Bruker APEXII area-detector'
_diffrn_measurement_method \w
_diffrn_radiation_monochromator graphite
_diffrn_radiation_source 'fine-focus sealed tube'
_diffrn_radiation_type MoK\a
_diffrn_radiation_wavelength 0.71073
_diffrn_reflns_av_R_equivalents 0.0212
_diffrn_reflns_av_sigmaI/netI 0.0285
_diffrn_reflns_limit_h_max 13
_diffrn_reflns_limit_h_min -13
_diffrn_reflns_limit_k_max 25
_diffrn_reflns_limit_k_min -21
_diffrn_reflns_limit_l_max 12
_diffrn_reflns_limit_l_min -10
_diffrn_reflns_number 7372
_diffrn_reflns_theta_full 27.50
_diffrn_reflns_theta_max 27.50
_diffrn_reflns_theta_min 2.11
_diffrn_standards_decay_% 0
_exptl_absorpt_coefficient_mu 2.216
_exptl_absorpt_correction_T_max .78
_exptl_absorpt_correction_T_min .60
_exptl_absorpt_correction_type multi-scan
_exptl_absorpt_process_details '(SADABS; Sheldrick, 1996)'
_exptl_crystal_colour green
_exptl_crystal_density_diffrn 1.896
_exptl_crystal_density_method 'not measured'
_exptl_crystal_description block
_exptl_crystal_F_000 1160
_exptl_crystal_size_max 0.29
_exptl_crystal_size_mid 0.20
_exptl_crystal_size_min 0.12
_refine_diff_density_max 0.315
_refine_diff_density_min -0.377
_refine_ls_abs_structure_details 'Flack (1983), 857 Freidel pairs'
_refine_ls_abs_structure_Flack 0.001(16)
_refine_ls_extinction_method none
_refine_ls_goodness_of_fit_ref 1.018
_refine_ls_hydrogen_treatment mixed
_refine_ls_matrix_type full
_refine_ls_number_parameters 157
_refine_ls_number_reflns 2078
_refine_ls_number_restraints 9
_refine_ls_restrained_S_all 1.032
_refine_ls_R_factor_all 0.0259
_refine_ls_R_factor_gt 0.0223
_refine_ls_shift/su_max 0.000
_refine_ls_shift/su_mean 0.000
_refine_ls_structure_factor_coef Fsqd
_refine_ls_weighting_details 'calc w=1/[\s^2^(Fo^2^)+(0.0368P)^2^] where P=(Fo^2^+2Fc^2^)/3'
_refine_ls_weighting_scheme calc
_refine_ls_wR_factor_gt 0.0578
_refine_ls_wR_factor_ref 0.0594
_reflns_number_gt 1897
_reflns_number_total 2078
_reflns_threshold_expression I>2\s(I)
_cod_data_source_file at2697.cif
_cod_data_source_block I
_cod_database_code 2220678
_cod_database_fobs_code 2220678

loop_
_symmetry_equiv_pos_as_xyz
'x, y, z'
'-x, -y, z'
'-x, y, z+1/2'
'x, -y, z+1/2'
'x+1/2, y+1/2, z+1/2'
'-x+1/2, -y+1/2, z+1/2'
'-x+1/2, y+1/2, z+1'
'x+1/2, -y+1/2, z+1'

loop_
_atom_site_type_symbol
_atom_site_label
_atom_site_fract_x
_atom_site_fract_y
_atom_site_fract_z
_atom_site_U_iso_or_equiv
_atom_site_adp_type
_atom_site_calc_flag
_atom_site_refinement_flags
_atom_site_occupancy
_atom_site_disorder_assembly
_atom_site_disorder_group
Cu Cu1 0.243032(19) 0.040771(14) 0.45597(9) 0.02570(9) Uani d U 1 . .
O O1 0.08219(15) 0.14342(9) 0.76589(19) 0.0351(4) Uani d . 1 . .
O O1W 0.11498(18) -0.05770(11) 0.4992(2) 0.0476(6) Uani d DU 1 . .
H H1WA 0.117(3) -0.0923(14) 0.447(3) 0.071 Uiso d D 1 . .
H H1WB 0.044(2) -0.0648(17) 0.538(3) 0.071 Uiso d D 1 . .
O O2 0.12635(15) 0.09609(10) 0.5661(2) 0.0367(5) Uani d . 1 . .
O O2W 0.16510(19) 0.08276(13) 0.2897(2) 0.0471(6) Uani d D 1 . .
H H2WA 0.092(2) 0.1034(16) 0.283(4) 0.071 Uiso d D 1 . .
H H2WB 0.170(3) 0.0631(18) 0.218(3) 0.071 Uiso d D 1 . .
O O3 0.34512(15) 0.02601(8) 0.85851(18) 0.0285(4) Uani d . 1 . .
O O4 0.31828(14) 0.00547(9) 0.63735(17) 0.0287(4) Uani d U 1 . .
O O5 0.38661(12) 0.13101(8) 0.4694(2) 0.0278(3) Uani d . 1 . .
C C1 0.3288(2) 0.19244(12) 0.5275(3) 0.0324(6) Uani d . 1 . .
H H1A 0.2597 0.2112 0.4717 0.039 Uiso calc R 1 . .
C C2 0.4418(3) 0.24140(14) 0.5415(3) 0.0458(7) Uani d . 1 . .
H H2A 0.4284 0.2749 0.6142 0.055 Uiso calc R 1 . .
H H2B 0.4588 0.2655 0.4562 0.055 Uiso calc R 1 . .
C C3 0.5491(2) 0.19062(15) 0.5777(3) 0.0421(7) Uani d . 1 . .
H H3A 0.6159 0.1915 0.5092 0.051 Uiso calc R 1 . .
H H3B 0.5851 0.2007 0.6671 0.051 Uiso calc R 1 . .
C C4 0.4799(2) 0.12166(13) 0.5777(3) 0.0284(5) Uani d . 1 . .
H H4A 0.5357 0.0818 0.5635 0.034 Uiso calc R 1 . .
C C5 0.39748(19) 0.11620(12) 0.7068(2) 0.0242(5) Uani d . 1 . .
H H5A 0.4444 0.1336 0.7865 0.029 Uiso calc R 1 . .
C C6 0.2864(2) 0.16753(12) 0.6698(3) 0.0269(5) Uani d . 1 . .
H H6A 0.2863 0.2065 0.7343 0.032 Uiso calc R 1 . .
C C7 0.1552(2) 0.13317(12) 0.6683(3) 0.0268(5) Uani d . 1 . .
C C8 0.35037(18) 0.04365(11) 0.7353(3) 0.0221(5) Uani d . 1 . .

loop_
_atom_site_aniso_label
_atom_site_aniso_U_11
_atom_site_aniso_U_22
_atom_site_aniso_U_33
_atom_site_aniso_U_12
_atom_site_aniso_U_13
_atom_site_aniso_U_23
Cu1 0.02380(12) 0.03211(16) 0.02120(16) 0.00285(9) -0.00032(15) -0.00532(16)
O1 0.0333(8) 0.0431(10) 0.0290(10) 0.0053(8) 0.0067(8) -0.0028(8)
O1W 0.0330(9) 0.0613(12) 0.0486(16) -0.0163(8) 0.0057(8) -0.0157(10)
O2 0.0241(8) 0.0512(11) 0.0347(13) 0.0028(8) 0.0018(7) -0.0157(10)
O2W 0.0439(10) 0.0700(16) 0.0276(12) 0.0251(10) -0.0055(9) -0.0087(10)
O3 0.0294(8) 0.0350(9) 0.0210(10) -0.0072(7) -0.0016(7) 0.0082(8)
O4 0.0346(8) 0.0295(9) 0.0222(9) -0.0048(7) 0.0009(6) -0.0027(7)
O5 0.0289(6) 0.0320(8) 0.0226(9) -0.0002(6) 0.0016(7) 0.0006(8)
C1 0.0382(13) 0.0283(12) 0.0307(16) 0.0052(10) -0.0037(11) 0.0056(12)
C2 0.0594(19) 0.0329(15) 0.0451(19) -0.0131(12) 0.0053(14) 0.0066(14)
C3 0.0381(14) 0.0525(17) 0.0358(18) -0.0196(12) 0.0025(12) 0.0060(13)
C4 0.0240(10) 0.0346(13) 0.0267(14) -0.0013(9) 0.0013(9) 0.0051(11)
C5 0.0227(9) 0.0287(13) 0.0211(13) -0.0014(9) -0.0027(8) 0.0002(10)
C6 0.0322(10) 0.0243(12) 0.0242(13) 0.0040(9) 0.0004(10) -0.0038(11)
C7 0.0254(10) 0.0273(12) 0.0277(14) 0.0076(9) -0.0022(10) 0.0022(11)
C8 0.0134(8) 0.0285(12) 0.0245(14) 0.0024(8) 0.0014(8) 0.0003(10)

loop_
_atom_type_symbol
_atom_type_description
_atom_type_scat_dispersion_real
_atom_type_scat_dispersion_imag
_atom_type_scat_source
C C 0.0033 0.0016 'International Tables Vol C Tables 4.2.6.8 and 6.1.1.4'
H H 0.0000 0.0000 'International Tables Vol C Tables 4.2.6.8 and 6.1.1.4'
Cu Cu 0.3201 1.2651 'International Tables Vol C Tables 4.2.6.8 and 6.1.1.4'
O O 0.0106 0.0060 'International Tables Vol C Tables 4.2.6.8 and 6.1.1.4'

loop_
_geom_angle_atom_site_label_1
_geom_angle_atom_site_label_2
_geom_angle_atom_site_label_3
_geom_angle_site_symmetry_1
_geom_angle_site_symmetry_3
_geom_angle
_geom_angle_publ_flag
O3 Cu1 O2 4_554 . 171.25(8) ?
O3 Cu1 O2W 4_554 . 95.92(9) ?
O2 Cu1 O2W . . 87.90(8) ?
O3 Cu1 O4 4_554 . 89.15(7) ?
O2 Cu1 O4 . . 87.30(8) ?
O2W Cu1 O4 . . 174.69(8) ?
O3 Cu1 O5 4_554 . 99.62(6) ?
O2 Cu1 O5 . . 88.19(7) ?
O2W Cu1 O5 . . 90.51(9) ?
O4 Cu1 O5 . . 87.07(6) ?
O3 Cu1 O1W 4_554 . 82.43(8) ?
O2 Cu1 O1W . . 89.03(8) ?
O2W Cu1 O1W . . 103.70(9) ?
O4 Cu1 O1W . . 78.49(7) ?
O5 Cu1 O1W . . 165.41(8) ?
Cu1 O1W H1WA . . 121(2) ?
Cu1 O1W H1WB . . 135(2) ?
H1WA O1W H1WB . . 99(2) ?
C7 O2 Cu1 . . 126.29(15) ?
Cu1 O2W H2WA . . 128(3) ?
Cu1 O2W H2WB . . 120(3) ?
H2WA O2W H2WB . . 102(2) ?
C8 O3 Cu1 . 4 132.82(15) ?
C8 O4 Cu1 . . 124.31(15) ?
C1 O5 C4 . . 95.93(17) ?
C1 O5 Cu1 . . 111.39(12) ?
C4 O5 Cu1 . . 112.98(13) ?
O5 C1 C2 . . 102.40(19) ?
O5 C1 C6 . . 102.60(18) ?
C2 C1 C6 . . 110.0(2) ?
O5 C1 H1A . . 113.6 ?
C2 C1 H1A . . 113.6 ?
C6 C1 H1A . . 113.6 ?
C1 C2 C3 . . 101.5(2) ?
C1 C2 H2A . . 111.5 ?
C3 C2 H2A . . 111.5 ?
C1 C2 H2B . . 111.5 ?
C3 C2 H2B . . 111.5 ?
H2A C2 H2B . . 109.3 ?
C4 C3 C2 . . 101.87(19) ?
C4 C3 H3A . . 111.4 ?
C2 C3 H3A . . 111.4 ?
C4 C3 H3B . . 111.4 ?
C2 C3 H3B . . 111.4 ?
H3A C3 H3B . . 109.3 ?
O5 C4 C3 . . 102.49(19) ?
O5 C4 C5 . . 102.70(16) ?
C3 C4 C5 . . 109.4(2) ?
O5 C4 H4A . . 113.7 ?
C3 C4 H4A . . 113.7 ?
C5 C4 H4A . . 113.7 ?
C8 C5 C4 . . 113.6(2) ?
C8 C5 C6 . . 112.40(17) ?
C4 C5 C6 . . 100.98(19) ?
C8 C5 H5A . . 109.9 ?
C4 C5 H5A . . 109.9 ?
C6 C5 H5A . . 109.9 ?
C1 C6 C7 . . 112.9(2) ?
C1 C6 C5 . . 100.79(19) ?
C7 C6 C5 . . 113.56(18) ?
C1 C6 H6A . . 109.7 ?
C7 C6 H6A . . 109.7 ?
C5 C6 H6A . . 109.7 ?
O1 C7 O2 . . 123.0(2) ?
O1 C7 C6 . . 118.9(2) ?
O2 C7 C6 . . 118.1(2) ?
O3 C8 O4 . . 124.0(2) ?
O3 C8 C5 . . 116.3(2) ?
O4 C8 C5 . . 119.7(2) ?

loop_
_geom_bond_atom_site_label_1
_geom_bond_atom_site_label_2
_geom_bond_site_symmetry_2
_geom_bond_distance
_geom_bond_publ_flag
Cu1 O3 4_554 1.9313(16) ?
Cu1 O2 . 1.9524(17) ?
Cu1 O2W . 1.990(2) ?
Cu1 O4 . 2.0542(19) ?
Cu1 O5 . 2.3147(14) ?
Cu1 O1W . 2.3726(19) ?
O1 C7 . 1.240(3) ?
O1W H1WA . 0.842(17) ?
O1W H1WB . 0.852(17) ?
O2 C7 . 1.264(3) ?
O2W H2WA . 0.871(17) ?
O2W H2WB . 0.795(18) ?
O3 C8 . 1.249(3) ?
O3 Cu1 4 1.9313(16) ?
O4 C8 . 1.253(3) ?
O5 C1 . 1.450(3) ?
O5 C4 . 1.454(3) ?
C1 C2 . 1.528(4) ?
C1 C6 . 1.535(4) ?
C1 H1A . 0.9800 ?
C2 C3 . 1.540(4) ?
C2 H2A . 0.9700 ?
C2 H2B . 0.9700 ?
C3 C4 . 1.521(3) ?
C3 H3A . 0.9700 ?
C3 H3B . 0.9700 ?
C4 C5 . 1.533(3) ?
C4 H4A . 0.9800 ?
C5 C8 . 1.514(3) ?
C5 C6 . 1.578(3) ?
C5 H5A . 0.9800 ?
C6 C7 . 1.536(3) ?
C6 H6A . 0.9800 ?

loop_
_geom_hbond_atom_site_label_D
_geom_hbond_atom_site_label_H
_geom_hbond_atom_site_label_A
_geom_hbond_site_symmetry_A
_geom_hbond_distance_DH
_geom_hbond_distance_HA
_geom_hbond_distance_DA
_geom_hbond_angle_DHA
O1W H1WA O1 4_554 0.842(17) 2.05(2) 2.835(3) 154(4)
O1W H1WB O2 2 0.852(17) 1.91(2) 2.731(2) 161(3)
O2W H2WA O1 3_554 0.871(17) 2.001(18) 2.870(2) 175(3)
O2W H2WB O1W 4_554 0.795(18) 2.21(3) 2.920(3) 148(3)
O2W H2WB O4 4_554 0.795(18) 2.20(3) 2.780(3) 130(3)

loop_
_geom_torsion_atom_site_label_1
_geom_torsion_atom_site_label_2
_geom_torsion_atom_site_label_3
_geom_torsion_atom_site_label_4
_geom_torsion_site_symmetry_1
_geom_torsion_site_symmetry_2
_geom_torsion_site_symmetry_3
_geom_torsion_site_symmetry_4
_geom_torsion
_geom_torsion_publ_flag
O2W Cu1 O2 C7 . . . . -131.2(2) ?
O4 Cu1 O2 C7 . . . . 46.5(2) ?
O5 Cu1 O2 C7 . . . . -40.6(2) ?
O1W Cu1 O2 C7 . . . . 125.0(2) ?
O3 Cu1 O4 C8 4_554 . . . 139.29(16) ?
O2 Cu1 O4 C8 . . . . -48.70(17) ?
O5 Cu1 O4 C8 . . . . 39.62(16) ?
O1W Cu1 O4 C8 . . . . -138.26(17) ?
O3 Cu1 O5 C1 4_554 . . . 174.10(15) ?
O2 Cu1 O5 C1 . . . . -9.87(16) ?
O2W Cu1 O5 C1 . . . . 78.01(16) ?
O4 Cu1 O5 C1 . . . . -97.26(16) ?
O1W Cu1 O5 C1 . . . . -89.0(3) ?
O3 Cu1 O5 C4 4_554 . . . -79.25(15) ?
O2 Cu1 O5 C4 . . . . 96.78(15) ?
O2W Cu1 O5 C4 . . . . -175.34(15) ?
O4 Cu1 O5 C4 . . . . 9.39(14) ?
O1W Cu1 O5 C4 . . . . 17.7(3) ?
C4 O5 C1 C2 . . . . 56.4(2) ?
Cu1 O5 C1 C2 . . . . 173.91(15) ?
C4 O5 C1 C6 . . . . -57.6(2) ?
Cu1 O5 C1 C6 . . . . 59.9(2) ?
O5 C1 C2 C3 . . . . -34.9(3) ?
C6 C1 C2 C3 . . . . 73.6(3) ?
C1 C2 C3 C4 . . . . 0.2(3) ?
C1 O5 C4 C3 . . . . -56.3(2) ?
Cu1 O5 C4 C3 . . . . -172.55(15) ?
C1 O5 C4 C5 . . . . 57.25(19) ?
Cu1 O5 C4 C5 . . . . -59.00(19) ?
C2 C3 C4 O5 . . . . 34.5(2) ?
C2 C3 C4 C5 . . . . -74.0(3) ?
O5 C4 C5 C8 . . . . 86.0(2) ?
C3 C4 C5 C8 . . . . -165.65(19) ?
O5 C4 C5 C6 . . . . -34.5(2) ?
C3 C4 C5 C6 . . . . 73.8(2) ?
O5 C1 C6 C7 . . . . -85.9(2) ?
C2 C1 C6 C7 . . . . 165.7(2) ?
O5 C1 C6 C5 . . . . 35.6(2) ?
C2 C1 C6 C5 . . . . -72.8(2) ?
C8 C5 C6 C1 . . . . -122.0(2) ?
C4 C5 C6 C1 . . . . -0.6(2) ?
C8 C5 C6 C7 . . . . -0.9(3) ?
C4 C5 C6 C7 . . . . 120.5(2) ?
Cu1 O2 C7 O1 . . . . -148.85(19) ?
Cu1 O2 C7 C6 . . . . 31.8(3) ?
C1 C6 C7 O1 . . . . -142.1(2) ?
C5 C6 C7 O1 . . . . 104.0(3) ?
C1 C6 C7 O2 . . . . 37.3(3) ?
C5 C6 C7 O2 . . . . -76.7(3) ?
Cu1 O3 C8 O4 4 . . . -25.2(3) ?
Cu1 O3 C8 C5 4 . . . 154.10(15) ?
Cu1 O4 C8 O3 . . . . 148.71(18) ?
Cu1 O4 C8 C5 . . . . -30.6(2) ?
C4 C5 C8 O3 . . . . 142.9(2) ?
C6 C5 C8 O3 . . . . -103.2(2) ?
C4 C5 C8 O4 . . . . -37.8(3) ?
C6 C5 C8 O4 . . . . 76.1(3) ?
